data_4034627
loop_
_publ_author_name
'Yoshida, Yasushi'
'Hiroshige, Tomohiko'
'Omori, Kazuki'
'Mino, Takashi'
'Sakamoto, Masami'

_publ_section_title
;
 Chemo- and Regioselective Asymmetric Synthesis of Cyclic Enamides through
 the Catalytic Umpolung Organocascade Reaction of \a-Imino Amides.
;
_journal_issue 11
_journal_name_full 'The Journal of organic chemistry'
_journal_page_first 7362
_journal_page_last 7371
_journal_paper_doi 10.1021/acs.joc.9b01036
_journal_volume 84
_journal_year 2019
_chemical_formula_sum 'C23 H21 N3 O3'
_chemical_formula_weight 387.43
_space_group_crystal_system orthorhombic
_space_group_IT_number 61
_space_group_name_Hall '-P 2ac 2ab'
_space_group_name_H-M_alt 'P b c a'
_atom_sites_solution_hydrogens mixed
_atom_sites_solution_primary direct
_atom_sites_solution_secondary difmap
_cell_angle_alpha 90
_cell_angle_beta 90
_cell_angle_gamma 90
_cell_formula_units_Z 8
_cell_length_a 20.7396(4)
_cell_length_b 8.9839(2)
_cell_length_c 21.9017(5)
_cell_measurement_reflns_used 9892
_cell_measurement_temperature 173
_cell_measurement_theta_max 68.2242
_cell_measurement_theta_min 4.0370
_cell_volume 4080.78(15)
_computing_cell_refinement 'SAINT V8.34A (Bruker AXS Inc., 2013)'
_computing_data_collection 'APEX2 (Bruker AXS, 2006)'
_computing_data_reduction 'SAINT V8.34A (Bruker AXS Inc., 2013)'
_computing_molecular_graphics 'XSHEL (Bruker AXS,2002)'
_computing_publication_material 'XCIF (Bruker AXS, 2001)'
_computing_structure_refinement 'SHELXL-2013 (Sheldrick, 2013)'
_computing_structure_solution 'SHELXS-97 (Sheldrick, 1997)'
_diffrn_ambient_temperature 173
_diffrn_detector_area_resol_mean 8.3333
_diffrn_measured_fraction_theta_full 0.999
_diffrn_measured_fraction_theta_max 0.999
_diffrn_measurement_device_type 'Bruker APEXII Ultra CCD area detector'
_diffrn_measurement_method 'Phi and Omega scans'
_diffrn_radiation_monochromator 'Bruker Helios multilayer confocal mirror'
_diffrn_radiation_type CuK\a
_diffrn_radiation_wavelength 1.54178
_diffrn_reflns_av_R_equivalents 0.0592
_diffrn_reflns_av_unetI/netI 0.0305
_diffrn_reflns_limit_h_max 24
_diffrn_reflns_limit_h_min -24
_diffrn_reflns_limit_k_max 10
_diffrn_reflns_limit_k_min -9
_diffrn_reflns_limit_l_max 25
_diffrn_reflns_limit_l_min -26
_diffrn_reflns_number 31753
_diffrn_reflns_theta_full 68.285
_diffrn_reflns_theta_max 68.285
_diffrn_reflns_theta_min 4.037
_diffrn_source 'Bruker TXS fine-focus rotating anode'
_exptl_absorpt_coefficient_mu 0.689
_exptl_absorpt_correction_T_max 0.98
_exptl_absorpt_correction_T_min 0.66
_exptl_absorpt_correction_type empirical
_exptl_absorpt_process_details 'SADABS (Sheldrick 1996)'
_exptl_crystal_colour colourless
_exptl_crystal_density_diffrn 1.261
_exptl_crystal_density_method 'not measured'
_exptl_crystal_description needle
_exptl_crystal_F_000 1632
_exptl_crystal_size_max 0.200
_exptl_crystal_size_mid 0.050
_exptl_crystal_size_min 0.030
_refine_diff_density_max 0.247
_refine_diff_density_min -0.179
_refine_ls_extinction_method none
_refine_ls_goodness_of_fit_ref 1.050
_refine_ls_hydrogen_treatment mixed
_refine_ls_matrix_type full
_refine_ls_number_parameters 267
_refine_ls_number_reflns 3739
_refine_ls_number_restraints 0
_refine_ls_restrained_S_all 1.050
_refine_ls_R_factor_all 0.0419
_refine_ls_R_factor_gt 0.0376
_refine_ls_shift/su_max 0.001
_refine_ls_shift/su_mean 0.000
_refine_ls_structure_factor_coef Fsqd
_refine_ls_weighting_details 'w=1/[\s^2^(Fo^2^)+(0.0578P)^2^+1.0087P] where P=(Fo^2^+2Fc^2^)/3'
_refine_ls_weighting_scheme calc
_refine_ls_wR_factor_gt 0.1037
_refine_ls_wR_factor_ref 0.1081
_reflns_number_gt 3314
_reflns_number_total 3739
_reflns_threshold_expression 'I > 2\s(I)'
_cod_data_source_file jo9b01036_si_002.cif
_cod_data_source_block I
_cod_database_code 4034627

loop_
_space_group_symop_operation_xyz
'x, y, z'
'-x+1/2, -y, z+1/2'
'-x, y+1/2, -z+1/2'
'x+1/2, -y+1/2, -z'
'-x, -y, -z'
'x-1/2, y, -z-1/2'
'x, -y-1/2, z-1/2'
'-x-1/2, y-1/2, z'

loop_
_atom_site_type_symbol
_atom_site_label
_atom_site_fract_x
_atom_site_fract_y
_atom_site_fract_z
_atom_site_U_iso_or_equiv
_atom_site_adp_type
_atom_site_calc_flag
_atom_site_refinement_flags_adp
_atom_site_refinement_flags_posn
_atom_site_occupancy
C C1 0.27765(6) 0.74975(13) 0.78962(5) 0.0270(3) Uani d . . 1
C C2 0.21191(9) 0.75497(15) 0.88171(6) 0.0490(4) Uani d . . 1
H H2A 0.1736 0.8134 0.8693 0.059 Uiso calc U R 1
H H2B 0.2442 0.8246 0.8989 0.059 Uiso calc U R 1
C C3 0.19298(7) 0.64305(13) 0.92941(6) 0.0327(3) Uani d . . 1
C C4 0.23872(7) 0.58673(15) 0.96943(7) 0.0392(3) Uani d . . 1
H H4 0.2821 0.6204 0.9672 0.047 Uiso calc U R 1
C C5 0.22138(8) 0.48166(17) 1.01254(6) 0.0458(4) Uani d . . 1
H H5 0.2528 0.444 1.04 0.055 Uiso calc U R 1
C C6 0.15891(9) 0.43145(16) 1.01581(7) 0.0469(4) Uani d . . 1
H H6 0.1473 0.3583 1.0451 0.056 Uiso calc U R 1
C C7 0.11340(8) 0.48692(19) 0.97677(7) 0.0497(4) Uani d . . 1
H H7 0.0701 0.4529 0.9792 0.06 Uiso calc U R 1
C C8 0.13037(7) 0.59243(17) 0.93374(6) 0.0422(3) Uani d . . 1
H H8 0.0985 0.6306 0.9068 0.051 Uiso calc U R 1
C C9 0.30262(5) 0.65953(12) 0.73582(5) 0.0250(3) Uani d . . 1
C C10 0.21331(6) 0.73760(14) 0.67643(6) 0.0324(3) Uani d . . 1
H H10A 0.2215 0.8336 0.6556 0.039 Uiso calc U R 1
H H10B 0.194 0.7588 0.7168 0.039 Uiso calc U R 1
C C11 0.16732(5) 0.64452(13) 0.63877(5) 0.0270(3) Uani d . . 1
C C12 0.14872(6) 0.50467(14) 0.65917(6) 0.0317(3) Uani d . . 1
H H12 0.163 0.4706 0.6979 0.038 Uiso calc U R 1
C C13 0.10972(6) 0.41445(13) 0.62398(6) 0.0328(3) Uani d . . 1
H H13 0.0965 0.3194 0.6383 0.039 Uiso calc U R 1
C C14 0.09030(5) 0.46590(14) 0.56738(6) 0.0299(3) Uani d . . 1
C C15 0.10684(6) 0.60479(15) 0.54607(6) 0.0346(3) Uani d . . 1
H H15 0.0924 0.6383 0.5073 0.041 Uiso calc U R 1
C C16 0.14499(6) 0.69443(14) 0.58262(6) 0.0330(3) Uani d . . 1
H H16 0.1561 0.7916 0.5691 0.04 Uiso calc U R 1
C C17 0.36515(6) 0.58112(13) 0.74451(6) 0.0280(3) Uani d . . 1
C C18 0.39810(6) 0.52251(14) 0.69451(6) 0.0307(3) Uani d . . 1
H H18 0.3804 0.5348 0.6548 0.037 Uiso calc U R 1
C C19 0.45595(7) 0.44679(16) 0.70101(7) 0.0403(3) Uani d . . 1
C C20 0.48021(8) 0.4283(2) 0.75981(8) 0.0579(5) Uani d . . 1
H H20 0.5193 0.3748 0.7655 0.07 Uiso calc U R 1
C C21 0.44865(9) 0.4861(2) 0.80979(8) 0.0627(5) Uani d . . 1
H H21 0.4662 0.4725 0.8495 0.075 Uiso calc U R 1
C C22 0.39145(7) 0.56382(18) 0.80265(6) 0.0438(3) Uani d . . 1
H H22 0.3703 0.6051 0.8372 0.053 Uiso calc U R 1
C C23 0.49146(8) 0.3859(2) 0.64655(9) 0.0581(4) Uani d . . 1
H H23A 0.4824 0.2793 0.6425 0.087 Uiso calc U R 1
H H23B 0.5379 0.4007 0.6521 0.087 Uiso calc U R 1
H H23C 0.4772 0.438 0.6096 0.087 Uiso calc U R 1
N N1 0.23911(6) 0.67952(12) 0.82827(5) 0.0343(3) Uani d . . 1
N N2 0.27417(5) 0.65631(11) 0.68428(4) 0.0276(2) Uani d . . 1
N N3 0.05114(5) 0.36840(13) 0.52849(6) 0.0393(3) Uani d . . 1
O O1 0.29402(5) 0.88097(9) 0.79469(4) 0.0362(2) Uani d . . 1
O O2 0.02082(5) 0.26752(12) 0.55274(6) 0.0537(3) Uani d . . 1
O O3 0.05071(5) 0.39220(14) 0.47328(5) 0.0528(3) Uani d . . 1
H H1 0.2289(7) 0.5885(19) 0.8208(7) 0.035(4) Uiso d . . 1

loop_
_atom_site_aniso_label
_atom_site_aniso_U_11
_atom_site_aniso_U_22
_atom_site_aniso_U_33
_atom_site_aniso_U_12
_atom_site_aniso_U_13
_atom_site_aniso_U_23
C1 0.0406(6) 0.0173(5) 0.0232(6) 0.0008(5) -0.0025(5) 0.0009(4)
C2 0.0885(11) 0.0221(6) 0.0364(8) 0.0023(7) 0.0242(8) -0.0039(5)
C3 0.0510(8) 0.0204(6) 0.0267(6) 0.0018(5) 0.0090(5) -0.0056(5)
C4 0.0399(7) 0.0353(7) 0.0423(8) 0.0046(6) 0.0055(6) -0.0103(6)
C5 0.0659(10) 0.0377(8) 0.0337(7) 0.0194(7) -0.0051(7) -0.0036(6)
C6 0.0794(11) 0.0285(7) 0.0328(7) -0.0032(7) 0.0117(7) 0.0012(6)
C7 0.0539(9) 0.0492(9) 0.0461(9) -0.0164(7) 0.0070(7) -0.0028(7)
C8 0.0497(8) 0.0426(8) 0.0343(7) 0.0019(6) -0.0050(6) -0.0019(6)
C9 0.0346(6) 0.0161(5) 0.0245(6) -0.0039(4) 0.0003(5) 0.0016(4)
C10 0.0375(7) 0.0258(6) 0.0338(7) 0.0065(5) -0.0042(5) -0.0034(5)
C11 0.0278(6) 0.0258(6) 0.0274(6) 0.0070(4) 0.0019(5) 0.0000(5)
C12 0.0396(7) 0.0282(6) 0.0273(6) 0.0067(5) -0.0010(5) 0.0042(5)
C13 0.0371(6) 0.0224(6) 0.0388(7) 0.0029(5) 0.0025(5) 0.0046(5)
C14 0.0246(5) 0.0306(6) 0.0343(7) 0.0041(5) 0.0000(5) -0.0030(5)
C15 0.0340(6) 0.0399(7) 0.0298(6) 0.0010(5) -0.0041(5) 0.0080(5)
C16 0.0342(6) 0.0291(6) 0.0356(7) -0.0018(5) -0.0015(5) 0.0099(5)
C17 0.0332(6) 0.0208(5) 0.0300(6) -0.0031(4) -0.0035(5) 0.0014(5)
C18 0.0332(6) 0.0263(6) 0.0325(6) -0.0024(5) -0.0033(5) 0.0009(5)
C19 0.0339(7) 0.0380(7) 0.0490(8) 0.0019(6) -0.0025(6) -0.0025(6)
C20 0.0422(8) 0.0715(12) 0.0601(10) 0.0198(8) -0.0134(7) 0.0001(9)
C21 0.0566(10) 0.0875(14) 0.0441(9) 0.0189(9) -0.0207(8) 0.0023(9)
C22 0.0468(8) 0.0525(9) 0.0322(7) 0.0068(7) -0.0071(6) -0.0009(6)
C23 0.0397(8) 0.0708(11) 0.0637(10) 0.0136(8) 0.0036(7) -0.0122(9)
N1 0.0579(7) 0.0154(5) 0.0294(6) -0.0034(5) 0.0106(5) -0.0049(4)
N2 0.0325(5) 0.0236(5) 0.0265(5) 0.0015(4) -0.0014(4) -0.0012(4)
N3 0.0314(6) 0.0358(6) 0.0506(7) 0.0058(5) -0.0046(5) -0.0085(5)
O1 0.0588(6) 0.0171(4) 0.0327(5) -0.0046(4) 0.0028(4) -0.0009(3)
O2 0.0446(6) 0.0409(6) 0.0756(8) -0.0099(5) -0.0036(5) -0.0076(5)
O3 0.0555(7) 0.0595(7) 0.0435(6) 0.0079(5) -0.0142(5) -0.0137(5)

loop_
_atom_type_symbol
_atom_type_description
_atom_type_scat_dispersion_real
_atom_type_scat_dispersion_imag
_atom_type_scat_source
C C 0.0181 0.0091 'International Tables Vol C Tables 4.2.6.8 and 6.1.1.4'
H H 0.0000 0.0000 'International Tables Vol C Tables 4.2.6.8 and 6.1.1.4'
N N 0.0311 0.0180 'International Tables Vol C Tables 4.2.6.8 and 6.1.1.4'
O O 0.0492 0.0322 'International Tables Vol C Tables 4.2.6.8 and 6.1.1.4'

loop_
_geom_angle_atom_site_label_1
_geom_angle_atom_site_label_2
_geom_angle_atom_site_label_3
_geom_angle
O1 C1 N1 124.38(11)
O1 C1 C9 119.08(11)
N1 C1 C9 116.54(10)
N1 C2 C3 110.27(11)
N1 C2 H2A 109.6
C3 C2 H2A 109.6
N1 C2 H2B 109.6
C3 C2 H2B 109.6
H2A C2 H2B 108.1
C8 C3 C4 118.70(12)
C8 C3 C2 120.98(13)
C4 C3 C2 120.32(13)
C5 C4 C3 120.17(13)
C5 C4 H4 119.9
C3 C4 H4 119.9
C6 C5 C4 120.34(14)
C6 C5 H5 119.8
C4 C5 H5 119.8
C7 C6 C5 119.91(14)
C7 C6 H6 120.0
C5 C6 H6 120.0
C6 C7 C8 120.03(15)
C6 C7 H7 120.0
C8 C7 H7 120.0
C3 C8 C7 120.85(14)
C3 C8 H8 119.6
C7 C8 H8 119.6
N2 C9 C17 120.40(10)
N2 C9 C1 122.74(10)
C17 C9 C1 116.74(10)
N2 C10 C11 109.32(10)
N2 C10 H10A 109.8
C11 C10 H10A 109.8
N2 C10 H10B 109.8
C11 C10 H10B 109.8
H10A C10 H10B 108.3
C12 C11 C16 118.99(11)
C12 C11 C10 119.99(11)
C16 C11 C10 120.98(11)
C13 C12 C11 120.97(11)
C13 C12 H12 119.5
C11 C12 H12 119.5
C12 C13 C14 118.35(11)
C12 C13 H13 120.8
C14 C13 H13 120.8
C15 C14 C13 122.33(12)
C15 C14 N3 118.85(11)
C13 C14 N3 118.82(11)
C14 C15 C16 118.30(12)
C14 C15 H15 120.9
C16 C15 H15 120.9
C15 C16 C11 121.01(12)
C15 C16 H16 119.5
C11 C16 H16 119.5
C22 C17 C18 118.92(12)
C22 C17 C9 120.71(11)
C18 C17 C9 120.37(11)
C19 C18 C17 121.93(12)
C19 C18 H18 119.0
C17 C18 H18 119.0
C18 C19 C20 117.78(13)
C18 C19 C23 121.36(13)
C20 C19 C23 120.85(14)
C21 C20 C19 121.22(14)
C21 C20 H20 119.4
C19 C20 H20 119.4
C20 C21 C22 120.49(14)
C20 C21 H21 119.8
C22 C21 H21 119.8
C21 C22 C17 119.63(14)
C21 C22 H22 120.2
C17 C22 H22 120.2
C19 C23 H23A 109.5
C19 C23 H23B 109.5
H23A C23 H23B 109.5
C19 C23 H23C 109.5
H23A C23 H23C 109.5
H23B C23 H23C 109.5
C1 N1 C2 121.51(11)
C1 N1 H1 118.7(10)
C2 N1 H1 119.8(10)
C9 N2 C10 119.37(10)
O2 N3 O3 123.52(13)
O2 N3 C14 118.32(12)
O3 N3 C14 118.16(12)

loop_
_geom_bond_atom_site_label_1
_geom_bond_atom_site_label_2
_geom_bond_distance
C1 O1 1.2318(15)
C1 N1 1.3242(16)
C1 C9 1.5209(16)
C2 N1 1.4654(16)
C2 C3 1.5021(18)
C2 H2A 0.99
C2 H2B 0.99
C3 C8 1.379(2)
C3 C4 1.387(2)
C4 C5 1.383(2)
C4 H4 0.95
C5 C6 1.374(2)
C5 H5 0.95
C6 C7 1.368(2)
C6 H6 0.95
C7 C8 1.382(2)
C7 H7 0.95
C8 H8 0.95
C9 N2 1.2741(15)
C9 C17 1.4880(16)
C10 N2 1.4684(15)
C10 C11 1.5130(17)
C10 H10A 0.99
C10 H10B 0.99
C11 C12 1.3882(18)
C11 C16 1.3885(17)
C12 C13 1.3802(19)
C12 H12 0.95
C13 C14 1.3829(18)
C13 H13 0.95
C14 C15 1.3757(19)
C14 N3 1.4672(17)
C15 C16 1.3839(19)
C15 H15 0.95
C16 H16 0.95
C17 C22 1.3940(18)
C17 C18 1.3941(18)
C18 C19 1.3866(19)
C18 H18 0.95
C19 C20 1.393(2)
C19 C23 1.505(2)
C20 C21 1.377(3)
C20 H20 0.95
C21 C22 1.385(2)
C21 H21 0.95
C22 H22 0.95
C23 H23A 0.98
C23 H23B 0.98
C23 H23C 0.98
N1 H1 0.861(17)
N3 O2 1.2244(16)
N3 O3 1.2279(16)

loop_
_geom_torsion_atom_site_label_1
_geom_torsion_atom_site_label_2
_geom_torsion_atom_site_label_3
_geom_torsion_atom_site_label_4
_geom_torsion
N1 C2 C3 C8 -96.18(16)
N1 C2 C3 C4 82.75(17)
C8 C3 C4 C5 0.15(19)
C2 C3 C4 C5 -178.79(12)
C3 C4 C5 C6 0.5(2)
C4 C5 C6 C7 -0.8(2)
C5 C6 C7 C8 0.6(2)
C4 C3 C8 C7 -0.4(2)
C2 C3 C8 C7 178.51(13)
C6 C7 C8 C3 0.1(2)
O1 C1 C9 N2 -87.39(15)
N1 C1 C9 N2 92.63(14)
O1 C1 C9 C17 88.72(13)
N1 C1 C9 C17 -91.26(13)
N2 C10 C11 C12 59.54(15)
N2 C10 C11 C16 -118.07(12)
C16 C11 C12 C13 1.32(18)
C10 C11 C12 C13 -176.33(11)
C11 C12 C13 C14 0.91(18)
C12 C13 C14 C15 -2.05(19)
C12 C13 C14 N3 177.40(11)
C13 C14 C15 C16 0.87(19)
N3 C14 C15 C16 -178.58(11)
C14 C15 C16 C11 1.47(19)
C12 C11 C16 C15 -2.54(18)
C10 C11 C16 C15 175.09(12)
N2 C9 C17 C22 -169.71(12)
C1 C9 C17 C22 14.09(16)
N2 C9 C17 C18 9.72(17)
C1 C9 C17 C18 -166.49(11)
C22 C17 C18 C19 0.45(19)
C9 C17 C18 C19 -178.98(11)
C17 C18 C19 C20 1.1(2)
C17 C18 C19 C23 -179.16(14)
C18 C19 C20 C21 -1.5(3)
C23 C19 C20 C21 178.76(18)
C19 C20 C21 C22 0.3(3)
C20 C21 C22 C17 1.2(3)
C18 C17 C22 C21 -1.6(2)
C9 C17 C22 C21 177.85(15)
O1 C1 N1 C2 0.2(2)
C9 C1 N1 C2 -179.83(12)
C3 C2 N1 C1 -157.75(13)
C17 C9 N2 C10 -178.51(10)
C1 C9 N2 C10 -2.54(16)
C11 C10 N2 C9 -139.49(11)
C15 C14 N3 O2 -158.58(12)
C13 C14 N3 O2 21.95(16)
C15 C14 N3 O3 21.61(17)
C13 C14 N3 O3 -157.86(12)
